data_4064877
loop_
_publ_author_name
'Brunner, Henri'
'Ike, Hayato'
'Muschiol, Manfred'
'Tsuno, Takashi'
'Koyama, Kazuhiro'
'Kurosawa, Takaki'
'Zabel, Manfred'

_publ_section_title
;
 Diastereomer Ratio of Products as a Mechanistic Probe in Epimerization
 and Ligand Exchange of Chiral-at-Metal [CpFe(Prophos)NCMe]X (X = I, PF6)
;
_journal_issue 13
_journal_name_full Organometallics
_journal_page_first 3666
_journal_paper_doi 10.1021/om2003893
_journal_volume 30
_journal_year 2011
_chemical_absolute_configuration rm
_chemical_compound_source 'synthesis as described'
_chemical_formula_moiety 'C34 H34 Fe N P2, 2(C H2 Cl2), I'
_chemical_formula_sum 'C36 H38 Cl4 Fe I N P2'
_chemical_formula_weight 871.16
_chemical_name_systematic
;
 ?
;
_space_group_IT_number 1
_symmetry_cell_setting triclinic
_symmetry_Int_Tables_number 1
_symmetry_space_group_name_Hall 'P 1'
_symmetry_space_group_name_H-M 'P 1'
_atom_sites_solution_hydrogens geom
_atom_sites_solution_primary direct
_atom_sites_solution_secondary difmap
_cell_angle_alpha 88.191(17)
_cell_angle_beta 68.322(15)
_cell_angle_gamma 71.573(14)
_cell_formula_units_Z 1
_cell_length_a 9.333(3)
_cell_length_b 10.019(4)
_cell_length_c 11.415(5)
_cell_measurement_reflns_used 7982
_cell_measurement_temperature 173(2)
_cell_measurement_theta_max 27.52
_cell_measurement_theta_min 3.03
_cell_measurement_wavelength 0.71073
_cell_volume 936.6(6)
_computing_molecular_graphics 'Ortep-3 for Windows (Farrugia, 1997)'
_computing_publication_material 'WinGX publication routines (Farrugia, 1999)'
_computing_structure_refinement 'SHELXL-97 (Sheldrick, 2008)'
_computing_structure_solution 'DIRDIF08 (Beurskens et al, 2008)'
_diffrn_ambient_temperature 173(2)
_diffrn_measured_fraction_theta_full 0.991
_diffrn_measured_fraction_theta_max 0.991
_diffrn_measurement_device_type 'Rigaku RAPID-RAXIS'
_diffrn_measurement_method \w
_diffrn_radiation_monochromator graphite
_diffrn_radiation_probe x-ray
_diffrn_radiation_source 'fine-focus sealed tube'
_diffrn_radiation_type MoK\a
_diffrn_radiation_wavelength 0.71073
_diffrn_reflns_av_R_equivalents 0.0511
_diffrn_reflns_av_unetI/netI 0.0777
_diffrn_reflns_limit_h_max 11
_diffrn_reflns_limit_h_min -12
_diffrn_reflns_limit_k_max 12
_diffrn_reflns_limit_k_min -13
_diffrn_reflns_limit_l_max 14
_diffrn_reflns_limit_l_min -14
_diffrn_reflns_number 9297
_diffrn_reflns_theta_full 27.48
_diffrn_reflns_theta_max 27.48
_diffrn_reflns_theta_min 3.03
_exptl_absorpt_coefficient_mu 1.624
_exptl_absorpt_correction_T_max 0.8811
_exptl_absorpt_correction_T_min 0.7698
_exptl_absorpt_correction_type multi-scan
_exptl_crystal_colour red
_exptl_crystal_density_diffrn 1.544
_exptl_crystal_density_method 'not measured'
_exptl_crystal_description prism
_exptl_crystal_F_000 438
_exptl_crystal_size_max 0.18
_exptl_crystal_size_mid 0.09
_exptl_crystal_size_min 0.08
_refine_diff_density_max 1.211
_refine_diff_density_min -0.705
_refine_diff_density_rms 0.109
_refine_ls_abs_structure_details 'Flack H D (1983), Acta Cryst. A39, 876-881'
_refine_ls_abs_structure_Flack 0.05(2)
_refine_ls_extinction_method none
_refine_ls_goodness_of_fit_ref 1.079
_refine_ls_hydrogen_treatment constr
_refine_ls_matrix_type full
_refine_ls_number_parameters 407
_refine_ls_number_reflns 6988
_refine_ls_number_restraints 3
_refine_ls_restrained_S_all 1.078
_refine_ls_R_factor_all 0.0647
_refine_ls_R_factor_gt 0.0494
_refine_ls_shift/su_max 0.003
_refine_ls_shift/su_mean 0
_refine_ls_structure_factor_coef Fsqd
_refine_ls_weighting_details 'calc w=1/[\s^2^(Fo^2^)+(0.0245P)^2^+1.5687P] where P=(Fo^2^+2Fc^2^)/3'
_refine_ls_weighting_scheme calc
_refine_ls_wR_factor_gt 0.0991
_refine_ls_wR_factor_ref 0.1111
_reflns_number_gt 5747
_reflns_number_total 6988
_reflns_threshold_expression >2\s(I)
_cod_data_source_file om2003893_si_002.cif
_cod_data_source_block (SFe,RC)[CpFe(Prophos)NCMe]I
_cod_database_code 4064877

loop_
_symmetry_equiv_pos_as_xyz
'x, y, z'

loop_
_atom_site_label
_atom_site_type_symbol
_atom_site_fract_x
_atom_site_fract_y
_atom_site_fract_z
_atom_site_U_iso_or_equiv
_atom_site_adp_type
_atom_site_occupancy
_atom_site_symmetry_multiplicity
_atom_site_calc_flag
_atom_site_refinement_flags
I1 I 0.85902(5) 0.93164(4) 0.77620(4) 0.04852(18) Uani 1 1 d .
Fe1 Fe 0.45826(9) 0.53014(8) 0.45840(7) 0.01729(18) Uani 1 1 d .
P1 P 0.72332(19) 0.46889(15) 0.35822(14) 0.0195(3) Uani 1 1 d .
P2 P 0.5070(2) 0.35477(16) 0.57454(15) 0.0210(3) Uani 1 1 d .
Cl3 Cl 0.6251(3) 0.6384(2) 0.97454(18) 0.0481(5) Uani 1 1 d .
Cl2 Cl 0.2743(3) 0.9165(2) 0.0903(3) 0.0644(7) Uani 1 1 d .
Cl4 Cl 0.8589(3) 0.4604(3) 0.7462(2) 0.0655(8) Uani 1 1 d .
Cl1 Cl 0.4325(3) 1.0755(3) 0.1764(2) 0.0732(7) Uani 1 1 d .
N9 N 0.4791(6) 0.6555(5) 0.5674(5) 0.0211(11) Uani 1 1 d .
C25 C 0.1948(8) 0.1287(7) 0.6367(6) 0.0264(14) Uani 1 1 d .
H25 H 0.0863 0.1393 0.6926 0.032 Uiso 1 1 calc R
C22 C 0.5107(9) 0.0992(6) 0.4739(6) 0.0311(15) Uani 1 1 d .
H22 H 0.6193 0.0881 0.4179 0.037 Uiso 1 1 calc R
C21 C 0.4242(8) 0.2135(6) 0.5670(5) 0.0195(12) Uani 1 1 d .
C27 C 0.4297(8) 0.4055(7) 0.7456(6) 0.0265(14) Uani 1 1 d .
C11 C 0.9113(9) 0.7903(8) 0.3601(9) 0.047(2) Uani 1 1 d .
H11 H 0.9531 0.8276 0.4109 0.057 Uiso 1 1 calc R
C12 C 0.8960(9) 0.8550(7) 0.2559(9) 0.045(2) Uani 1 1 d .
H12 H 0.9313 0.9346 0.233 0.054 Uiso 1 1 calc R
C13 C 0.8307(9) 0.8061(7) 0.1853(7) 0.0361(17) Uani 1 1 d .
H13 H 0.8179 0.8528 0.1143 0.043 Uiso 1 1 calc R
C15 C 0.8266(8) 0.3535(6) 0.2100(6) 0.0224(13) Uani 1 1 d .
C19 C 0.8302(9) 0.1716(7) 0.0728(7) 0.0353(16) Uani 1 1 d .
H19 H 0.7808 0.1086 0.0563 0.042 Uiso 1 1 calc R
C9 C 0.8015(7) 0.6169(6) 0.3186(6) 0.0240(13) Uani 1 1 d .
C6 C 0.8173(8) 0.3732(6) 0.4659(6) 0.0242(13) Uani 1 1 d .
H6 H 0.7939 0.4436 0.5363 0.029 Uiso 1 1 calc R
C20 C 0.7524(8) 0.2603(6) 0.1842(6) 0.0267(14) Uani 1 1 d .
H20 H 0.6497 0.2589 0.2431 0.032 Uiso 1 1 calc R
C10 C 0.8655(9) 0.6690(7) 0.3926(8) 0.0391(18) Uani 1 1 d .
H10 H 0.8781 0.6232 0.4641 0.047 Uiso 1 1 calc R
C24 C 0.2777(10) 0.0172(7) 0.5440(7) 0.0354(17) Uani 1 1 d .
H24 H 0.2273 -0.0485 0.5346 0.042 Uiso 1 1 calc R
C29 C 0.4381(11) 0.3736(9) 0.9534(7) 0.045(2) Uani 1 1 d .
H29 H 0.4885 0.3211 1.0067 0.053 Uiso 1 1 calc R
C4 C 0.3429(8) 0.6786(7) 0.3619(6) 0.0263(14) Uani 1 1 d .
H4 H 0.3708 0.7607 0.334 0.032 Uiso 1 1 calc R
C26 C 0.2675(9) 0.2266(6) 0.6498(6) 0.0275(14) Uani 1 1 d .
H26 H 0.2095 0.302 0.7154 0.033 Uiso 1 1 calc R
C2 C 0.2230(8) 0.5274(7) 0.4855(6) 0.0290(14) Uani 1 1 d .
H2 H 0.1555 0.4913 0.5541 0.035 Uiso 1 1 calc R
C14 C 0.7824(8) 0.6873(7) 0.2168(6) 0.0290(14) Uani 1 1 d .
H14 H 0.7355 0.6544 0.1675 0.035 Uiso 1 1 calc R
C18 C 0.9779(10) 0.1733(7) -0.0143(7) 0.0395(18) Uani 1 1 d .
H18 H 1.0287 0.1134 -0.0912 0.047 Uiso 1 1 calc R
C17 C 1.0542(9) 0.2645(7) 0.0109(6) 0.0361(16) Uani 1 1 d .
H17 H 1.1577 0.2645 -0.0476 0.043 Uiso 1 1 calc R
C31 C 0.2307(10) 0.5710(8) 0.9262(7) 0.044(2) Uani 1 1 d .
H31 H 0.1384 0.6538 0.9604 0.053 Uiso 1 1 calc R
C5 C 0.4108(8) 0.5443(7) 0.2938(6) 0.0264(14) Uani 1 1 d .
H5 H 0.4912 0.5205 0.2102 0.032 Uiso 1 1 calc R
C1 C 0.3401(7) 0.4509(6) 0.3698(6) 0.0261(14) Uani 1 1 d .
H1 H 0.3666 0.3531 0.3471 0.031 Uiso 1 1 calc R
C28 C 0.4993(9) 0.3289(7) 0.8246(6) 0.0337(16) Uani 1 1 d .
H28 H 0.5898 0.2447 0.7911 0.04 Uiso 1 1 calc R
C16 C 0.9757(8) 0.3536(7) 0.1221(6) 0.0299(14) Uani 1 1 d .
H16 H 1.0255 0.4165 0.1383 0.036 Uiso 1 1 calc R
C3 C 0.2251(8) 0.6684(6) 0.4800(6) 0.0249(13) Uani 1 1 d .
H3 H 0.1585 0.7436 0.5449 0.03 Uiso 1 1 calc R
C30 C 0.3052(10) 0.4935(9) 1.0031(7) 0.044(2) Uani 1 1 d .
H30 H 0.264 0.5236 1.0908 0.053 Uiso 1 1 calc R
C7 C 0.7295(8) 0.2660(6) 0.5245(6) 0.0285(14) Uani 1 1 d .
H7A H 0.7561 0.2306 0.5985 0.034 Uiso 1 1 calc R
H7B H 0.766 0.1845 0.4615 0.034 Uiso 1 1 calc R
C8 C 1.0015(8) 0.3007(7) 0.4082(7) 0.0339(15) Uani 1 1 d .
H8A H 1.0549 0.3706 0.3719 0.051 Uiso 1 1 calc R
H8B H 1.0283 0.2273 0.3415 0.051 Uiso 1 1 calc R
H8C H 1.0396 0.2574 0.4741 0.051 Uiso 1 1 calc R
C23 C 0.4377(11) 0.0028(7) 0.4640(8) 0.037(2) Uani 1 1 d .
H23 H 0.4974 -0.0754 0.4013 0.045 Uiso 1 1 calc R
C32 C 0.2942(9) 0.5246(7) 0.7973(6) 0.0340(16) Uani 1 1 d .
H32 H 0.2431 0.5763 0.7441 0.041 Uiso 1 1 calc R
C36 C 0.8298(9) 0.5688(8) 0.8758(7) 0.0407(17) Uani 1 1 d .
H36A H 0.8922 0.5132 0.9249 0.049 Uiso 1 1 calc R
H36B H 0.8727 0.6472 0.8448 0.049 Uiso 1 1 calc R
C33 C 0.4896(9) 0.7328(7) 0.6339(6) 0.0307(15) Uani 1 1 d .
C35 C 0.4074(10) 1.0130(9) 0.0456(8) 0.049(2) Uani 1 1 d .
H35A H 0.365 1.0942 0.0022 0.059 Uiso 1 1 calc R
H35B H 0.5148 0.9527 -0.0151 0.059 Uiso 1 1 calc R
C34 C 0.4990(12) 0.8290(8) 0.7221(8) 0.050(2) Uani 1 1 d .
H34A H 0.4162 0.9216 0.7318 0.075 Uiso 1 1 calc R
H34B H 0.6076 0.8392 0.6892 0.075 Uiso 1 1 calc R
H34C H 0.4795 0.7908 0.8046 0.075 Uiso 1 1 calc R

loop_
_atom_site_aniso_label
_atom_site_aniso_U_11
_atom_site_aniso_U_22
_atom_site_aniso_U_33
_atom_site_aniso_U_23
_atom_site_aniso_U_13
_atom_site_aniso_U_12
I1 0.0400(3) 0.0450(3) 0.0514(3) -0.0119(2) 0.0021(3) -0.0235(2)
Fe1 0.0169(5) 0.0183(4) 0.0183(4) 0.0025(3) -0.0061(4) -0.0086(4)
P1 0.0184(8) 0.0218(7) 0.0203(8) 0.0048(6) -0.0069(7) -0.0101(6)
P2 0.0244(9) 0.0213(7) 0.0186(8) 0.0050(6) -0.0069(7) -0.0110(7)
Cl3 0.0457(12) 0.0588(12) 0.0356(10) 0.0065(9) -0.0112(10) -0.0169(10)
Cl2 0.0418(13) 0.0587(14) 0.0881(18) 0.0143(13) -0.0155(13) -0.0219(11)
Cl4 0.0495(14) 0.0852(19) 0.0534(16) -0.0208(13) -0.0077(13) -0.0224(13)
Cl1 0.0707(18) 0.1011(19) 0.0485(14) -0.0038(13) -0.0213(13) -0.0298(16)
N9 0.019(3) 0.023(2) 0.024(3) 0.008(2) -0.011(2) -0.008(2)
C25 0.021(3) 0.037(3) 0.026(3) 0.011(3) -0.007(3) -0.019(3)
C22 0.035(4) 0.021(3) 0.024(3) 0.003(3) 0.002(3) -0.007(3)
C21 0.026(3) 0.020(3) 0.015(3) 0.006(2) -0.008(3) -0.012(3)
C27 0.030(4) 0.035(3) 0.021(3) 0.007(3) -0.007(3) -0.023(3)
C11 0.028(4) 0.033(4) 0.096(7) 0.012(4) -0.035(5) -0.017(3)
C12 0.025(4) 0.021(3) 0.081(6) 0.013(4) -0.008(4) -0.011(3)
C13 0.029(4) 0.026(3) 0.038(4) 0.009(3) 0.001(3) -0.006(3)
C15 0.029(4) 0.022(3) 0.022(3) 0.008(2) -0.015(3) -0.009(3)
C19 0.047(5) 0.030(4) 0.030(4) 0.001(3) -0.014(4) -0.013(3)
C9 0.019(3) 0.032(3) 0.022(3) 0.004(3) -0.005(3) -0.014(3)
C6 0.022(3) 0.023(3) 0.027(3) 0.005(3) -0.011(3) -0.006(3)
C20 0.021(3) 0.026(3) 0.028(3) 0.003(3) -0.003(3) -0.009(3)
C10 0.028(4) 0.030(4) 0.069(5) 0.011(4) -0.027(4) -0.012(3)
C24 0.056(5) 0.028(3) 0.037(4) 0.011(3) -0.026(4) -0.024(4)
C29 0.053(5) 0.072(6) 0.032(4) 0.020(4) -0.025(4) -0.043(5)
C4 0.028(4) 0.030(3) 0.030(4) 0.012(3) -0.019(3) -0.013(3)
C26 0.041(4) 0.026(3) 0.019(3) 0.002(3) -0.017(3) -0.011(3)
C2 0.017(3) 0.044(4) 0.033(4) 0.005(3) -0.010(3) -0.018(3)
C14 0.027(4) 0.028(3) 0.024(3) 0.003(3) -0.003(3) -0.007(3)
C18 0.053(5) 0.032(4) 0.023(4) 0.000(3) -0.006(4) -0.009(4)
C17 0.025(4) 0.041(4) 0.027(4) 0.009(3) 0.002(3) -0.005(3)
C31 0.048(5) 0.053(5) 0.030(4) -0.002(3) 0.006(4) -0.037(4)
C5 0.025(3) 0.038(3) 0.023(3) 0.007(3) -0.017(3) -0.011(3)
C1 0.018(3) 0.027(3) 0.039(4) 0.005(3) -0.017(3) -0.008(3)
C28 0.040(4) 0.041(4) 0.030(4) 0.013(3) -0.018(3) -0.023(3)
C16 0.021(3) 0.032(3) 0.028(3) 0.005(3) 0.001(3) -0.008(3)
C3 0.018(3) 0.022(3) 0.030(3) 0.000(3) -0.009(3) -0.001(3)
C30 0.048(5) 0.077(6) 0.020(4) -0.003(4) -0.005(4) -0.045(5)
C7 0.030(4) 0.025(3) 0.024(3) 0.007(3) -0.005(3) -0.006(3)
C8 0.022(4) 0.043(4) 0.038(4) 0.005(3) -0.014(3) -0.010(3)
C23 0.060(6) 0.016(3) 0.037(4) -0.002(3) -0.020(4) -0.012(3)
C32 0.045(5) 0.039(4) 0.023(3) 0.002(3) -0.005(3) -0.029(4)
C36 0.030(4) 0.048(4) 0.041(4) 0.004(4) -0.012(4) -0.011(4)
C33 0.037(4) 0.027(3) 0.033(4) 0.006(3) -0.018(3) -0.010(3)
C35 0.034(5) 0.061(5) 0.043(5) 0.010(4) -0.004(4) -0.016(4)
C34 0.087(7) 0.037(4) 0.052(5) 0.007(4) -0.050(5) -0.026(4)

loop_
_atom_type_symbol
_atom_type_description
_atom_type_scat_dispersion_real
_atom_type_scat_dispersion_imag
_atom_type_scat_source
C C 0.0033 0.0016 'International Tables Vol C Tables 4.2.6.8 and 6.1.1.4'
H H 0 0 'International Tables Vol C Tables 4.2.6.8 and 6.1.1.4'
Cl Cl 0.1484 0.1585 'International Tables Vol C Tables 4.2.6.8 and 6.1.1.4'
Fe Fe 0.3463 0.8444 'International Tables Vol C Tables 4.2.6.8 and 6.1.1.4'
I I -0.4742 1.8119 'International Tables Vol C Tables 4.2.6.8 and 6.1.1.4'
N N 0.0061 0.0033 'International Tables Vol C Tables 4.2.6.8 and 6.1.1.4'
P P 0.1023 0.0942 'International Tables Vol C Tables 4.2.6.8 and 6.1.1.4'

loop_
_geom_angle_atom_site_label_1
_geom_angle_atom_site_label_2
_geom_angle_atom_site_label_3
_geom_angle
N9 Fe1 C1 156.6(2)
N9 Fe1 C5 135.8(2)
C1 Fe1 C5 39.6(2)
N9 Fe1 C4 98.8(2)
C1 Fe1 C4 66.8(2)
C5 Fe1 C4 39.6(2)
N9 Fe1 C3 91.1(2)
C1 Fe1 C3 66.0(2)
C5 Fe1 C3 65.8(3)
C4 Fe1 C3 39.5(3)
N9 Fe1 C2 118.8(2)
C1 Fe1 C2 39.5(3)
C5 Fe1 C2 66.2(3)
C4 Fe1 C2 66.6(3)
C3 Fe1 C2 39.3(2)
N9 Fe1 P1 87.00(16)
C1 Fe1 P1 114.74(19)
C5 Fe1 P1 94.24(19)
C4 Fe1 P1 109.57(19)
C3 Fe1 P1 148.19(18)
C2 Fe1 P1 154.13(19)
N9 Fe1 P2 91.48(15)
C1 Fe1 P2 98.02(17)
C5 Fe1 P2 132.70(18)
C4 Fe1 P2 161.09(18)
C3 Fe1 P2 125.16(18)
C2 Fe1 P2 94.53(19)
P1 Fe1 P2 86.64(7)
C9 P1 C15 102.8(3)
C9 P1 C6 105.4(3)
C15 P1 C6 104.5(3)
C9 P1 Fe1 114.6(2)
C15 P1 Fe1 120.9(2)
C6 P1 Fe1 107.3(2)
C21 P2 C27 102.9(3)
C21 P2 C7 105.1(3)
C27 P2 C7 106.1(3)
C21 P2 Fe1 116.51(19)
C27 P2 Fe1 115.3(2)
C7 P2 Fe1 109.9(2)
C33 N9 Fe1 179.0(5)
C24 C25 C26 121.0(6)
C23 C22 C21 119.5(7)
C26 C21 C22 119.6(6)
C26 C21 P2 118.8(4)
C22 C21 P2 121.4(5)
C28 C27 C32 118.6(6)
C28 C27 P2 122.9(5)
C32 C27 P2 118.4(5)
C12 C11 C10 120.6(7)
C13 C12 C11 120.4(6)
C12 C13 C14 120.0(7)
C16 C15 C20 118.8(6)
C16 C15 P1 122.0(5)
C20 C15 P1 119.2(5)
C18 C19 C20 121.0(7)
C14 C9 C10 118.9(6)
C14 C9 P1 117.8(5)
C10 C9 P1 123.1(5)
C8 C6 C7 110.7(5)
C8 C6 P1 116.1(4)
C7 C6 P1 107.8(4)
C19 C20 C15 119.7(6)
C9 C10 C11 119.1(7)
C25 C24 C23 118.4(6)
C30 C29 C28 120.0(7)
C5 C4 C3 107.0(6)
C5 C4 Fe1 69.9(3)
C3 C4 Fe1 71.1(3)
C21 C26 C25 119.8(6)
C1 C2 C3 107.0(6)
C1 C2 Fe1 68.9(3)
C3 C2 Fe1 70.2(3)
C9 C14 C13 121.0(6)
C19 C18 C17 119.9(6)
C16 C17 C18 119.0(7)
C30 C31 C32 118.6(8)
C1 C5 C4 108.8(6)
C1 C5 Fe1 70.1(3)
C4 C5 Fe1 70.6(3)
C5 C1 C2 108.3(6)
C5 C1 Fe1 70.2(3)
C2 C1 Fe1 71.7(4)
C27 C28 C29 120.7(7)
C15 C16 C17 121.6(6)
C4 C3 C2 108.8(6)
C4 C3 Fe1 69.5(4)
C2 C3 Fe1 70.5(3)
C29 C30 C31 120.5(7)
C6 C7 P2 108.7(4)
C22 C23 C24 121.6(7)
C27 C32 C31 121.5(7)
Cl3 C36 Cl4 112.1(4)
N9 C33 C34 177.9(8)
Cl2 C35 Cl1 111.7(4)

loop_
_geom_bond_atom_site_label_1
_geom_bond_atom_site_label_2
_geom_bond_distance
Fe1 N9 1.897(5)
Fe1 C1 2.074(6)
Fe1 C5 2.075(6)
Fe1 C4 2.085(6)
Fe1 C3 2.106(6)
Fe1 C2 2.110(6)
Fe1 P1 2.1905(19)
Fe1 P2 2.2011(18)
P1 C9 1.826(6)
P1 C15 1.828(6)
P1 C6 1.840(6)
P2 C21 1.832(6)
P2 C27 1.838(6)
P2 C7 1.849(7)
Cl3 C36 1.738(8)
Cl2 C35 1.731(8)
Cl4 C36 1.748(8)
Cl1 C35 1.757(8)
N9 C33 1.150(8)
C25 C24 1.374(9)
C25 C26 1.397(8)
C22 C23 1.375(10)
C22 C21 1.397(8)
C21 C26 1.383(9)
C27 C28 1.378(9)
C27 C32 1.382(10)
C11 C12 1.368(12)
C11 C10 1.407(9)
C12 C13 1.356(11)
C13 C14 1.394(9)
C15 C16 1.384(9)
C15 C20 1.420(8)
C19 C18 1.375(10)
C19 C20 1.383(9)
C9 C14 1.379(9)
C9 C10 1.393(9)
C6 C8 1.524(9)
C6 C7 1.543(8)
C24 C23 1.396(12)
C29 C30 1.372(12)
C29 C28 1.396(10)
C4 C5 1.408(9)
C4 C3 1.415(9)
C2 C1 1.413(9)
C2 C3 1.418(9)
C18 C17 1.415(10)
C17 C16 1.384(9)
C31 C30 1.387(12)
C31 C32 1.399(9)
C5 C1 1.407(9)
C33 C34 1.460(9)
